data_7046979
loop_
_publ_author_name
'Daneshmand, Pargol'
'Pinon, Leena'
'Schaper, Frank'

_publ_section_title
;
 Dinuclear iminophenoxide copper complexes in rac-lactide polymerisation.
;
_journal_issue 30
_journal_name_full 'Dalton transactions (Cambridge, England : 2003)'
_journal_page_first 10147
_journal_page_last 10161
_journal_paper_doi 10.1039/c8dt02140f
_journal_volume 47
_journal_year 2018
_chemical_formula_moiety 'C28 H24 Cu N2 O2'
_chemical_formula_sum 'C28 H24 Cu N2 O2'
_chemical_formula_weight 484.03
_space_group_crystal_system monoclinic
_space_group_IT_number 14
_space_group_name_Hall '-P 2yn'
_space_group_name_H-M_alt 'P 1 21/n 1'
_symmetry_space_group_name_Hall '-P 2yn'
_symmetry_space_group_name_H-M 'P 1 21/n 1'
_atom_sites_solution_hydrogens geom
_atom_sites_solution_primary dual
_atom_sites_solution_secondary difmap
_audit_creation_date 2018-04-18
_audit_creation_method
;
Olex2 1.2
(compiled 2018.04.03 svn.r3497 for OlexSys, GUI svn.r5486)
;
_audit_update_record
;
2018-05-24 deposited with the CCDC.
2018-07-05 downloaded from the CCDC.
;
_cell_angle_alpha 90
_cell_angle_beta 107.0420(10)
_cell_angle_gamma 90
_cell_formula_units_Z 2
_cell_length_a 10.1218(3)
_cell_length_b 9.0847(2)
_cell_length_c 12.4074(3)
_cell_measurement_reflns_used 9869
_cell_measurement_temperature 150(2)
_cell_measurement_theta_max 60.58
_cell_measurement_theta_min 3.24
_cell_volume 1090.81(5)
_computing_cell_refinement 'SAINT v8.34A (Bruker, 2013)'
_computing_data_collection 'APEX 2 (2013) Bruker AXS Inc., Madison, WI 53719-1173.'
_computing_data_reduction 'SAINT v8.34A (Bruker, 2013)'
_computing_molecular_graphics 'Olex2 (Dolomanov et al., 2009)'
_computing_publication_material 'Olex2 (Dolomanov et al., 2009)'
_computing_structure_refinement 'ShelXL (Sheldrick, 2015)'
_computing_structure_solution 'ShelXT (Sheldrick, 2015)'
_diffrn_ambient_temperature 150
_diffrn_detector_area_resol_mean 10.24
_diffrn_measured_fraction_theta_full 0.997
_diffrn_measured_fraction_theta_max 0.995
_diffrn_measurement_device_type 'Bruker Venture Metaljet'
_diffrn_measurement_method '\f and \w scans'
_diffrn_radiation_type GaK\a
_diffrn_radiation_wavelength 1.34139
_diffrn_reflns_av_R_equivalents 0.0519
_diffrn_reflns_av_unetI/netI 0.0264
_diffrn_reflns_Laue_measured_fraction_full 0.997
_diffrn_reflns_Laue_measured_fraction_max 0.995
_diffrn_reflns_limit_h_max 13
_diffrn_reflns_limit_h_min -12
_diffrn_reflns_limit_k_max 11
_diffrn_reflns_limit_k_min -11
_diffrn_reflns_limit_l_max 16
_diffrn_reflns_limit_l_min -16
_diffrn_reflns_number 27675
_diffrn_reflns_point_group_measured_fraction_full 0.997
_diffrn_reflns_point_group_measured_fraction_max 0.995
_diffrn_reflns_theta_full 53.594
_diffrn_reflns_theta_max 60.690
_diffrn_reflns_theta_min 4.331
_diffrn_source 'Metal Jet'
_diffrn_standards_number 0
_exptl_absorpt_coefficient_mu 5.555
_exptl_absorpt_correction_T_max 0.7519
_exptl_absorpt_correction_T_min 0.6517
_exptl_absorpt_correction_type multi-scan
_exptl_absorpt_process_details
'SADABS-2014/2 (Bruker,2014/2) was used for absorption correction. wR2(int) was 0.1027 before and 0.0680 after correction. The Ratio of minimum to maximum transmission is 0.8667. The \l/2 correction factor is 0.00150.'
_exptl_crystal_colour yellow
_exptl_crystal_colour_primary yellow
_exptl_crystal_density_diffrn 1.474
_exptl_crystal_description block
_exptl_crystal_F_000 502
_exptl_crystal_size_max 0.09
_exptl_crystal_size_mid 0.06
_exptl_crystal_size_min 0.04
_refine_diff_density_max 0.800
_refine_diff_density_min -1.540
_refine_diff_density_rms 0.147
_refine_ls_extinction_method none
_refine_ls_goodness_of_fit_ref 1.068
_refine_ls_hydrogen_treatment constr
_refine_ls_matrix_type full
_refine_ls_number_parameters 151
_refine_ls_number_reflns 2492
_refine_ls_number_restraints 0
_refine_ls_restrained_S_all 1.068
_refine_ls_R_factor_all 0.0890
_refine_ls_R_factor_gt 0.0795
_refine_ls_shift/su_max 0.000
_refine_ls_shift/su_mean 0.000
_refine_ls_structure_factor_coef Fsqd
_refine_ls_weighting_details 'w=1/[\s^2^(Fo^2^)+(0.1878P)^2^+1.2383P] where P=(Fo^2^+2Fc^2^)/3'
_refine_ls_weighting_scheme calc
_refine_ls_wR_factor_gt 0.2431
_refine_ls_wR_factor_ref 0.2531
_reflns_Friedel_coverage 0.000
_reflns_number_gt 2158
_reflns_number_total 2492
_reflns_threshold_expression 'I > 2\s(I)'
_cod_data_source_file c8dt02140f2.cif
_cod_data_source_block comp_4c
_cod_depositor_comments 'Adding full bibliography for 7046963--7046983.cif.'
_cod_database_code 7046979
_shelx_shelxl_version_number 2014/7
_shelx_space_group_comment
;
The symmetry employed for this shelxl refinement is uniquely defined
by the following loop, which should always be used as a source of
symmetry information in preference to the above space-group names.
They are only intended as comments.
;
_shelx_estimated_absorpt_t_max 0.808
_shelx_estimated_absorpt_t_min 0.635
_olex2_refinement_description
;
1. Fixed Uiso
 At 1.2 times of:
  All C(H) groups, All C(H,H) groups
2.a Secondary CH2 refined with riding coordinates:
 C8(H8A,H8B)
2.b Aromatic/amide H refined with riding coordinates:
 C1(H1), C6(H6), C5(H5), C4(H4), C3(H3), C10(H10), C11(H11), C12(H12),
 C13(H13), C14(H14)
;
_olex2_submission_special_instructions 'No special instructions were received'

loop_
_space_group_symop_operation_xyz
'x, y, z'
'-x+1/2, y+1/2, -z+1/2'
'-x, -y, -z'
'x-1/2, -y-1/2, z-1/2'

loop_
_atom_site_label
_atom_site_type_symbol
_atom_site_fract_x
_atom_site_fract_y
_atom_site_fract_z
_atom_site_U_iso_or_equiv
_atom_site_adp_type
_atom_site_occupancy
_atom_site_site_symmetry_order
_atom_site_calc_flag
_atom_site_refinement_flags_posn
_atom_site_refinement_flags_adp
_atom_site_refinement_flags_occupancy
Cu1 Cu 0.5000 1.0000 0.5000 0.0292(3) Uani 1 2 d S T P
O1 O 0.5238(3) 0.9654(4) 0.3570(2) 0.0326(7) Uani 1 1 d . . .
N1 N 0.3281(3) 0.8675(4) 0.4569(3) 0.0284(7) Uani 1 1 d . . .
C1 C 0.2695(4) 0.8158(5) 0.3584(4) 0.0318(9) Uani 1 1 d . . .
H1 H 0.1870 0.7609 0.3491 0.038 Uiso 1 1 calc R . .
C2 C 0.3170(4) 0.8334(4) 0.2600(3) 0.0265(8) Uani 1 1 d . . .
C7 C 0.4411(4) 0.9061(4) 0.2641(3) 0.0260(8) Uani 1 1 d . . .
C6 C 0.4800(4) 0.9169(4) 0.1641(3) 0.0279(8) Uani 1 1 d . . .
H6 H 0.5635 0.9658 0.1656 0.033 Uiso 1 1 calc R . .
C5 C 0.3995(5) 0.8581(4) 0.0648(3) 0.0315(9) Uani 1 1 d . . .
H5 H 0.4271 0.8688 -0.0017 0.038 Uiso 1 1 calc R . .
C4 C 0.2783(5) 0.7831(4) 0.0597(3) 0.0330(9) Uani 1 1 d . . .
H4 H 0.2243 0.7409 -0.0091 0.040 Uiso 1 1 calc R . .
C3 C 0.2372(4) 0.7706(5) 0.1560(4) 0.0320(9) Uani 1 1 d . . .
H3 H 0.1544 0.7193 0.1529 0.038 Uiso 1 1 calc R . .
C8 C 0.2583(4) 0.8325(4) 0.5428(3) 0.0256(8) Uani 1 1 d . . .
H8A H 0.1629 0.7993 0.5044 0.031 Uiso 1 1 calc R . .
H8B H 0.2521 0.9232 0.5853 0.031 Uiso 1 1 calc R . .
C9 C 0.3313(3) 0.7151(4) 0.6246(3) 0.0207(7) Uani 1 1 d . . .
C10 C 0.3364(4) 0.7255(4) 0.7376(3) 0.0244(7) Uani 1 1 d . . .
H10 H 0.2967 0.8086 0.7628 0.029 Uiso 1 1 calc R . .
C11 C 0.3985(4) 0.6168(4) 0.8139(3) 0.0273(8) Uani 1 1 d . . .
H11 H 0.4001 0.6251 0.8906 0.033 Uiso 1 1 calc R . .
C12 C 0.4586(5) 0.4953(4) 0.7784(4) 0.0306(10) Uani 1 1 d . . .
H12 H 0.5027 0.4214 0.8308 0.037 Uiso 1 1 calc R . .
C13 C 0.4533(5) 0.4834(4) 0.6663(4) 0.0330(10) Uani 1 1 d . . .
H13 H 0.4935 0.4003 0.6415 0.040 Uiso 1 1 calc R . .
C14 C 0.3897(4) 0.5916(4) 0.5893(3) 0.0274(8) Uani 1 1 d . . .
H14 H 0.3859 0.5816 0.5122 0.033 Uiso 1 1 calc R . .

loop_
_atom_site_aniso_label
_atom_site_aniso_U_11
_atom_site_aniso_U_22
_atom_site_aniso_U_33
_atom_site_aniso_U_23
_atom_site_aniso_U_13
_atom_site_aniso_U_12
Cu1 0.0344(6) 0.0261(5) 0.0277(5) 0.0019(3) 0.0098(4) 0.0005(3)
O1 0.0389(17) 0.0395(14) 0.0188(13) -0.0049(12) 0.0076(12) -0.0006(13)
N1 0.0243(16) 0.0353(17) 0.0285(16) 0.0131(13) 0.0124(13) 0.0086(13)
C1 0.033(2) 0.0295(19) 0.037(2) 0.0119(16) 0.0163(17) 0.0116(16)
C2 0.031(2) 0.0237(16) 0.0248(17) 0.0097(14) 0.0083(15) 0.0097(14)
C7 0.036(2) 0.0208(16) 0.0209(16) 0.0038(13) 0.0082(15) 0.0050(14)
C6 0.039(2) 0.0206(15) 0.0254(18) 0.0024(13) 0.0109(16) -0.0018(14)
C5 0.050(2) 0.0247(17) 0.0205(17) 0.0032(14) 0.0107(17) 0.0016(16)
C4 0.037(2) 0.0300(19) 0.0238(17) 0.0007(15) -0.0039(16) 0.0012(16)
C3 0.0251(19) 0.033(2) 0.035(2) 0.0010(16) 0.0048(16) -0.0002(15)
C8 0.0212(18) 0.0321(18) 0.0261(17) 0.0086(14) 0.0111(14) 0.0049(14)
C9 0.0179(16) 0.0189(15) 0.0265(17) 0.0019(12) 0.0085(13) -0.0002(12)
C10 0.0290(19) 0.0197(15) 0.0273(17) -0.0025(13) 0.0126(15) -0.0024(13)
C11 0.032(2) 0.0255(17) 0.0238(16) -0.0005(14) 0.0068(15) -0.0089(15)
C12 0.036(2) 0.020(2) 0.034(2) 0.0093(13) 0.0083(19) -0.0018(13)
C13 0.043(3) 0.0203(17) 0.040(3) 0.0050(15) 0.021(2) 0.0059(15)
C14 0.037(2) 0.0216(16) 0.0284(17) 0.0010(14) 0.0177(16) 0.0040(14)

loop_
_atom_type_symbol
_atom_type_description
_atom_type_scat_dispersion_real
_atom_type_scat_dispersion_imag
_atom_type_scat_source
C C 0.0150 0.0070 'International Tables Vol C Tables 4.2.6.8 and 6.1.1.4'
H H 0.0000 0.0000 'International Tables Vol C Tables 4.2.6.8 and 6.1.1.4'
Cu Cu -2.7970 3.6880 'International Tables Vol C Tables 4.2.6.8 and 6.1.1.4'
N N 0.0250 0.0140 'International Tables Vol C Tables 4.2.6.8 and 6.1.1.4'
O O 0.0410 0.0250 'International Tables Vol C Tables 4.2.6.8 and 6.1.1.4'

loop_
_geom_angle_atom_site_label_1
_geom_angle_atom_site_label_2
_geom_angle_atom_site_label_3
_geom_angle
_geom_angle_site_symmetry_1
_geom_angle_site_symmetry_3
O1 Cu1 O1 180.0 3_676 .
O1 Cu1 N1 89.38(14) . .
O1 Cu1 N1 90.62(14) 3_676 .
O1 Cu1 N1 89.38(14) 3_676 3_676
O1 Cu1 N1 90.62(14) . 3_676
N1 Cu1 N1 180.0 3_676 .
C7 O1 Cu1 131.6(3) . .
C1 N1 Cu1 125.7(3) . .
C1 N1 C8 115.1(3) . .
C8 N1 Cu1 119.1(3) . .
N1 C1 H1 117.0 . .
N1 C1 C2 126.1(4) . .
C2 C1 H1 117.0 . .
C7 C2 C1 122.4(4) . .
C7 C2 C3 119.0(3) . .
C3 C2 C1 118.6(4) . .
O1 C7 C2 123.6(3) . .
O1 C7 C6 118.0(4) . .
C2 C7 C6 118.5(3) . .
C7 C6 H6 119.4 . .
C5 C6 C7 121.2(4) . .
C5 C6 H6 119.4 . .
C6 C5 H5 119.5 . .
C6 C5 C4 121.1(4) . .
C4 C5 H5 119.5 . .
C5 C4 H4 120.4 . .
C3 C4 C5 119.2(4) . .
C3 C4 H4 120.4 . .
C2 C3 H3 119.5 . .
C4 C3 C2 121.0(4) . .
C4 C3 H3 119.5 . .
N1 C8 H8A 108.9 . .
N1 C8 H8B 108.9 . .
N1 C8 C9 113.2(3) . .
H8A C8 H8B 107.7 . .
C9 C8 H8A 108.9 . .
C9 C8 H8B 108.9 . .
C10 C9 C8 119.8(3) . .
C10 C9 C14 118.5(3) . .
C14 C9 C8 121.7(3) . .
C9 C10 H10 119.5 . .
C11 C10 C9 121.1(3) . .
C11 C10 H10 119.5 . .
C10 C11 H11 119.9 . .
C10 C11 C12 120.1(4) . .
C12 C11 H11 119.9 . .
C11 C12 H12 120.4 . .
C13 C12 C11 119.3(4) . .
C13 C12 H12 120.4 . .
C12 C13 H13 119.7 . .
C12 C13 C14 120.7(4) . .
C14 C13 H13 119.7 . .
C9 C14 H14 119.8 . .
C13 C14 C9 120.3(4) . .
C13 C14 H14 119.8 . .

loop_
_geom_bond_atom_site_label_1
_geom_bond_atom_site_label_2
_geom_bond_distance
_geom_bond_site_symmetry_2
Cu1 O1 1.885(3) 3_676
Cu1 O1 1.885(3) .
Cu1 N1 2.053(4) 3_676
Cu1 N1 2.053(4) .
O1 C7 1.324(5) .
N1 C1 1.281(6) .
N1 C8 1.476(4) .
C1 H1 0.9500 .
C1 C2 1.447(5) .
C2 C7 1.406(6) .
C2 C3 1.425(6) .
C7 C6 1.411(5) .
C6 H6 0.9500 .
C6 C5 1.371(5) .
C5 H5 0.9500 .
C5 C4 1.389(6) .
C4 H4 0.9500 .
C4 C3 1.379(6) .
C3 H3 0.9500 .
C8 H8A 0.9900 .
C8 H8B 0.9900 .
C8 C9 1.509(5) .
C9 C10 1.390(5) .
C9 C14 1.397(5) .
C10 H10 0.9500 .
C10 C11 1.385(5) .
C11 H11 0.9500 .
C11 C12 1.392(6) .
C12 H12 0.9500 .
C12 C13 1.381(7) .
C13 H13 0.9500 .
C13 C14 1.391(6) .
C14 H14 0.9500 .

loop_
_geom_torsion_atom_site_label_1
_geom_torsion_atom_site_label_2
_geom_torsion_atom_site_label_3
_geom_torsion_atom_site_label_4
_geom_torsion
_geom_torsion_site_symmetry_1
Cu1 O1 C7 C2 -10.1(6) .
Cu1 O1 C7 C6 169.9(3) .
Cu1 N1 C1 C2 3.8(6) .
Cu1 N1 C8 C9 -78.3(4) .
O1 C7 C6 C5 180.0(4) .
N1 Cu1 O1 C7 12.7(4) .
N1 Cu1 O1 C7 -167.3(4) 3_676
N1 C1 C2 C7 3.2(6) .
N1 C1 C2 C3 -178.8(4) .
N1 C8 C9 C10 142.5(4) .
N1 C8 C9 C14 -40.2(5) .
C1 N1 C8 C9 105.0(4) .
C1 C2 C7 O1 -0.6(6) .
C1 C2 C7 C6 179.4(3) .
C1 C2 C3 C4 -179.5(3) .
C2 C7 C6 C5 -0.1(5) .
C7 C2 C3 C4 -1.5(6) .
C7 C6 C5 C4 -1.4(6) .
C6 C5 C4 C3 1.4(6) .
C5 C4 C3 C2 0.0(6) .
C3 C2 C7 O1 -178.6(4) .
C3 C2 C7 C6 1.5(5) .
C8 N1 C1 C2 -179.6(3) .
C8 C9 C10 C11 177.7(3) .
C8 C9 C14 C13 -178.4(4) .
C9 C10 C11 C12 0.8(6) .
C10 C9 C14 C13 -1.1(6) .
C10 C11 C12 C13 -1.2(6) .
C11 C12 C13 C14 0.5(7) .
C12 C13 C14 C9 0.7(7) .
C14 C9 C10 C11 0.4(5) .
